data_7044978
loop_
_publ_author_name
'Luo, Li-Lin'
'Qu, Xiang-Long'
'Li, Zheng'
'Li, Xia'
'Sun, Hao-Ling'

_publ_section_title
;
 Isostructural lanthanide-based metal-organic frameworks: structure,
 photoluminescence and magnetic properties.
;
_journal_issue 3
_journal_name_full 'Dalton transactions (Cambridge, England : 2003)'
_journal_page_first 925
_journal_page_last 934
_journal_paper_doi 10.1039/c7dt04024e
_journal_volume 47
_journal_year 2018
_chemical_formula_sum 'C27 H16 Gd N2 O7'
_chemical_formula_weight 637.67
_space_group_IT_number 14
_space_group_name_Hall '-P 2yn'
_space_group_name_H-M_alt 'P 1 21/n 1'
_symmetry_cell_setting monoclinic
_symmetry_space_group_name_Hall '-P 2yn'
_symmetry_space_group_name_H-M 'P 1 21/n 1'
_atom_sites_solution_hydrogens geom
_atom_sites_solution_primary direct
_atom_sites_solution_secondary difmap
_audit_creation_method SHELXL-97
_audit_update_record
;
2015-06-19 deposited with the CCDC.
2017-12-07 downloaded from the CCDC.
;
_cell_angle_alpha 90.00
_cell_angle_beta 105.6510(10)
_cell_angle_gamma 90.00
_cell_formula_units_Z 4
_cell_length_a 9.6274(4)
_cell_length_b 16.8937(7)
_cell_length_c 15.1022(6)
_cell_measurement_temperature 296(2)
_cell_volume 2365.19(17)
_computing_structure_refinement 'SHELXL-97 (Sheldrick, 1997)'
_computing_structure_solution 'SHELXS-97 (Sheldrick, 1990)'
_diffrn_ambient_temperature 296(2)
_diffrn_measured_fraction_theta_full 0.998
_diffrn_measured_fraction_theta_max 0.998
_diffrn_measurement_device_type bruker-CCD
_diffrn_radiation_monochromator graphite
_diffrn_radiation_source 'fine-focus sealed tube'
_diffrn_radiation_type MoK\a
_diffrn_radiation_wavelength 0.71073
_diffrn_reflns_av_R_equivalents 0.0795
_diffrn_reflns_av_sigmaI/netI 0.0432
_diffrn_reflns_limit_h_max 11
_diffrn_reflns_limit_h_min -11
_diffrn_reflns_limit_k_max 20
_diffrn_reflns_limit_k_min -20
_diffrn_reflns_limit_l_max 17
_diffrn_reflns_limit_l_min -17
_diffrn_reflns_number 30914
_diffrn_reflns_theta_full 25.00
_diffrn_reflns_theta_max 25.00
_diffrn_reflns_theta_min 3.05
_exptl_absorpt_coefficient_mu 2.856
_exptl_absorpt_correction_T_max 0.6740
_exptl_absorpt_correction_T_min 0.6129
_exptl_absorpt_correction_type multi-scan
_exptl_absorpt_process_details sadabs
_exptl_crystal_colour yellow
_exptl_crystal_density_diffrn 1.791
_exptl_crystal_density_method 'not measured'
_exptl_crystal_description block
_exptl_crystal_F_000 1248
_exptl_crystal_size_max 0.19
_exptl_crystal_size_mid 0.17
_exptl_crystal_size_min 0.15
_refine_diff_density_max 1.158
_refine_diff_density_min -0.610
_refine_diff_density_rms 0.110
_refine_ls_extinction_method none
_refine_ls_goodness_of_fit_ref 1.028
_refine_ls_hydrogen_treatment mixed
_refine_ls_matrix_type full
_refine_ls_number_parameters 334
_refine_ls_number_reflns 4158
_refine_ls_number_restraints 0
_refine_ls_restrained_S_all 1.028
_refine_ls_R_factor_all 0.0557
_refine_ls_R_factor_gt 0.0352
_refine_ls_shift/su_max 0.001
_refine_ls_shift/su_mean 0.000
_refine_ls_structure_factor_coef Fsqd
_refine_ls_weighting_details 'calc w=1/[\s^2^(Fo^2^)+(0.0352P)^2^+4.5417P] where P=(Fo^2^+2Fc^2^)/3'
_refine_ls_weighting_scheme calc
_refine_ls_wR_factor_gt 0.0703
_refine_ls_wR_factor_ref 0.0783
_reflns_number_gt 3310
_reflns_number_total 4158
_reflns_threshold_expression >2sigma(I)
_cod_data_source_file c7dt04024e2.cif
_cod_data_source_block ww_CCDC1
_cod_depositor_comments 'Adding full bibliography for 7044975--7044979.cif.'
_cod_original_sg_symbol_H-M P21/n
_cod_database_code 7044978

loop_
_symmetry_equiv_pos_as_xyz
'x, y, z'
'-x+1/2, y+1/2, -z+1/2'
'-x, -y, -z'
'x-1/2, -y-1/2, z-1/2'

loop_
_atom_site_label
_atom_site_type_symbol
_atom_site_fract_x
_atom_site_fract_y
_atom_site_fract_z
_atom_site_U_iso_or_equiv
_atom_site_adp_type
_atom_site_occupancy
_atom_site_symmetry_multiplicity
_atom_site_calc_flag
_atom_site_refinement_flags
Gd1 Gd 0.31878(2) 0.024918(14) 0.610754(16) 0.02611(10) Uani 1 1 d .
N1 N 0.3378(5) 0.1575(2) 0.6945(3) 0.0348(10) Uani 1 1 d .
N2 N 0.5789(4) 0.0795(3) 0.6816(3) 0.0329(10) Uani 1 1 d .
O1 O 0.3904(4) -0.0418(2) 0.7554(2) 0.0453(10) Uani 1 1 d .
O2 O 0.1802(4) 0.0155(2) 0.7282(3) 0.0435(10) Uani 1 1 d .
O3 O 0.1447(5) 0.0633(2) 1.0601(3) 0.0593(12) Uani 1 1 d .
O4 O 0.0550(4) 0.4222(2) 0.9286(3) 0.0405(9) Uani 1 1 d .
O5 O -0.1238(4) 0.4061(2) 0.9938(2) 0.0341(8) Uani 1 1 d .
O7 O -0.0958(4) -0.0876(2) 0.4668(2) 0.0371(9) Uani 1 1 d .
O8 O 0.1376(3) -0.0688(2) 0.5386(2) 0.0372(9) Uani 1 1 d .
C1 C 0.2212(7) 0.1941(3) 0.7040(4) 0.0496(16) Uani 1 1 d .
H1A H 0.1318 0.1709 0.6785 0.060 Uiso 1 1 calc R
C2 C 0.2257(8) 0.2660(4) 0.7504(5) 0.0595(18) Uani 1 1 d .
H2A H 0.1412 0.2896 0.7558 0.071 Uiso 1 1 calc R
C3 C 0.3546(9) 0.3004(4) 0.7873(4) 0.062(2) Uani 1 1 d .
H3A H 0.3596 0.3478 0.8194 0.074 Uiso 1 1 calc R
C4 C 0.4799(7) 0.2654(3) 0.7773(4) 0.0498(16) Uani 1 1 d .
C5 C 0.6194(9) 0.3003(4) 0.8108(5) 0.074(2) Uani 1 1 d .
H5A H 0.6285 0.3486 0.8414 0.088 Uiso 1 1 calc R
C6 C 0.7377(8) 0.2647(5) 0.7988(5) 0.072(2) Uani 1 1 d .
H6A H 0.8263 0.2903 0.8183 0.086 Uiso 1 1 calc R
C7 C 0.7307(7) 0.1884(4) 0.7569(4) 0.0511(16) Uani 1 1 d .
C8 C 0.8506(7) 0.1454(5) 0.7492(5) 0.068(2) Uani 1 1 d .
H8A H 0.9423 0.1669 0.7718 0.082 Uiso 1 1 calc R
C9 C 0.8358(6) 0.0737(5) 0.7098(4) 0.0619(19) Uani 1 1 d .
H9A H 0.9162 0.0452 0.7052 0.074 Uiso 1 1 calc R
C10 C 0.6974(6) 0.0429(4) 0.6759(4) 0.0486(16) Uani 1 1 d .
H10A H 0.6879 -0.0064 0.6476 0.058 Uiso 1 1 calc R
C11 C 0.5942(6) 0.1522(3) 0.7220(3) 0.0369(13) Uani 1 1 d .
C12 C 0.4678(6) 0.1920(3) 0.7315(3) 0.0345(12) Uani 1 1 d .
C13 C 0.2848(6) -0.0179(3) 0.7828(4) 0.0343(12) Uani 1 1 d .
C14 C 0.2918(6) -0.0278(3) 0.8831(4) 0.0368(12) Uani 1 1 d .
C15 C 0.3839(6) -0.0816(3) 0.9367(4) 0.0422(14) Uani 1 1 d .
H15A H 0.4392 -0.1146 0.9104 0.051 Uiso 1 1 calc R
C16 C 0.3945(7) -0.0868(4) 1.0287(4) 0.0509(16) Uani 1 1 d .
H16A H 0.4545 -0.1249 1.0641 0.061 Uiso 1 1 calc R
C17 C 0.3176(7) -0.0365(4) 1.0698(4) 0.0493(16) Uani 1 1 d .
H17A H 0.3279 -0.0390 1.1327 0.059 Uiso 1 1 calc R
C18 C 0.2252(6) 0.0177(3) 1.0157(4) 0.0393(13) Uani 1 1 d .
C20 C 0.2095(6) 0.0221(3) 0.9226(4) 0.0383(13) Uani 1 1 d .
H20A H 0.1451 0.0579 0.8864 0.046 Uiso 1 1 calc R
C21 C 0.1103(7) 0.1404(3) 1.0341(4) 0.0420(14) Uani 1 1 d .
C22 C 0.2034(6) 0.1917(3) 1.0071(4) 0.0477(15) Uani 1 1 d .
H22A H 0.2929 0.1738 1.0032 0.057 Uiso 1 1 calc R
C23 C 0.1631(6) 0.2696(3) 0.9861(4) 0.0411(14) Uani 1 1 d .
H23A H 0.2250 0.3037 0.9668 0.049 Uiso 1 1 calc R
C24 C 0.0309(5) 0.2971(3) 0.9936(3) 0.0307(12) Uani 1 1 d .
C25 C -0.0607(6) 0.2451(3) 1.0223(4) 0.0401(14) Uani 1 1 d .
H25A H -0.1495 0.2629 1.0276 0.048 Uiso 1 1 calc R
C26 C -0.0202(6) 0.1675(3) 1.0428(4) 0.0419(14) Uani 1 1 d .
H26A H -0.0813 0.1334 1.0627 0.050 Uiso 1 1 calc R
C27 C -0.0137(5) 0.3807(3) 0.9711(3) 0.0293(11) Uani 1 1 d .
C28 C 0.0120(5) -0.0452(3) 0.5012(3) 0.0279(12) Uani 1 1 d .

loop_
_atom_site_aniso_label
_atom_site_aniso_U_11
_atom_site_aniso_U_22
_atom_site_aniso_U_33
_atom_site_aniso_U_23
_atom_site_aniso_U_13
_atom_site_aniso_U_12
Gd1 0.02132(14) 0.02636(15) 0.03125(15) -0.00196(12) 0.00810(10) -0.00083(11)
N1 0.039(3) 0.030(2) 0.037(3) -0.004(2) 0.013(2) 0.001(2)
N2 0.027(2) 0.040(3) 0.031(2) -0.005(2) 0.0064(19) -0.003(2)
O1 0.039(2) 0.061(3) 0.040(2) 0.0069(19) 0.0181(19) 0.0084(19)
O2 0.036(2) 0.057(3) 0.039(2) 0.010(2) 0.0131(18) 0.005(2)
O3 0.098(3) 0.038(2) 0.059(3) 0.013(2) 0.051(3) 0.016(2)
O4 0.040(2) 0.032(2) 0.055(2) 0.0075(19) 0.0216(19) -0.0035(18)
O5 0.031(2) 0.034(2) 0.039(2) -0.0032(17) 0.0121(16) 0.0052(16)
O7 0.0241(18) 0.030(2) 0.053(2) 0.0005(17) 0.0041(17) -0.0020(16)
O8 0.0249(19) 0.028(2) 0.053(2) -0.0017(18) 0.0012(17) 0.0013(16)
C1 0.051(4) 0.039(3) 0.061(4) -0.010(3) 0.018(3) 0.004(3)
C2 0.070(5) 0.042(4) 0.070(5) -0.010(3) 0.024(4) 0.015(4)
C3 0.098(6) 0.033(4) 0.052(4) -0.013(3) 0.014(4) 0.009(4)
C4 0.068(4) 0.035(3) 0.038(3) -0.007(3) 0.000(3) -0.003(3)
C5 0.081(6) 0.057(5) 0.069(5) -0.024(4) -0.004(4) -0.022(4)
C6 0.065(5) 0.070(5) 0.066(5) -0.019(4) -0.007(4) -0.034(4)
C7 0.045(4) 0.064(4) 0.039(3) -0.005(3) 0.001(3) -0.017(3)
C8 0.035(4) 0.102(6) 0.060(4) -0.011(4) 0.000(3) -0.022(4)
C9 0.031(3) 0.095(6) 0.060(4) -0.008(4) 0.012(3) -0.001(4)
C10 0.029(3) 0.073(5) 0.040(3) -0.015(3) 0.003(3) -0.002(3)
C11 0.038(3) 0.046(3) 0.023(3) 0.002(2) 0.002(2) -0.007(3)
C12 0.043(3) 0.031(3) 0.026(3) -0.001(2) 0.005(2) -0.004(3)
C13 0.036(3) 0.027(3) 0.043(3) 0.000(3) 0.015(3) -0.005(3)
C14 0.044(3) 0.031(3) 0.037(3) 0.001(3) 0.015(3) -0.004(3)
C15 0.046(3) 0.039(3) 0.045(3) 0.008(3) 0.017(3) 0.006(3)
C16 0.055(4) 0.049(4) 0.048(4) 0.017(3) 0.012(3) 0.014(3)
C17 0.065(4) 0.047(4) 0.037(3) 0.009(3) 0.016(3) 0.002(3)
C18 0.056(4) 0.030(3) 0.038(3) 0.001(3) 0.023(3) 0.001(3)
C20 0.042(3) 0.027(3) 0.047(3) 0.011(3) 0.015(3) 0.006(3)
C21 0.065(4) 0.026(3) 0.041(3) 0.003(2) 0.025(3) 0.006(3)
C22 0.049(4) 0.033(3) 0.069(4) 0.009(3) 0.030(3) 0.010(3)
C23 0.038(3) 0.038(3) 0.050(4) 0.000(3) 0.017(3) -0.005(3)
C24 0.033(3) 0.027(3) 0.033(3) -0.004(2) 0.011(2) -0.004(2)
C25 0.036(3) 0.036(3) 0.052(4) 0.001(3) 0.019(3) -0.001(3)
C26 0.049(3) 0.035(3) 0.049(4) -0.001(3) 0.025(3) -0.008(3)
C27 0.026(3) 0.028(3) 0.029(3) -0.002(2) -0.001(2) -0.006(2)
C28 0.027(3) 0.029(3) 0.026(3) 0.001(2) 0.006(2) 0.001(2)

loop_
_atom_type_symbol
_atom_type_description
_atom_type_scat_dispersion_real
_atom_type_scat_dispersion_imag
_atom_type_scat_source
C C 0.0033 0.0016 'International Tables Vol C Tables 4.2.6.8 and 6.1.1.4'
H H 0.0000 0.0000 'International Tables Vol C Tables 4.2.6.8 and 6.1.1.4'
N N 0.0061 0.0033 'International Tables Vol C Tables 4.2.6.8 and 6.1.1.4'
O O 0.0106 0.0060 'International Tables Vol C Tables 4.2.6.8 and 6.1.1.4'
Gd Gd -0.1653 3.9035 'International Tables Vol C Tables 4.2.6.8 and 6.1.1.4'

loop_
_geom_angle_atom_site_label_1
_geom_angle_atom_site_label_2
_geom_angle_atom_site_label_3
_geom_angle
_geom_angle_site_symmetry_1
_geom_angle_site_symmetry_3
O4 Gd1 O5 86.05(12) 2_546 4_665
O4 Gd1 O1 80.61(13) 2_546 .
O5 Gd1 O1 150.44(12) 4_665 .
O4 Gd1 O8 75.67(12) 2_546 .
O5 Gd1 O8 106.39(12) 4_665 .
O1 Gd1 O8 95.74(13) . .
O4 Gd1 O7 132.60(13) 2_546 3_556
O5 Gd1 O7 76.72(12) 4_665 3_556
O1 Gd1 O7 130.92(12) . 3_556
O8 Gd1 O7 67.81(12) . 3_556
O4 Gd1 O2 124.01(13) 2_546 .
O5 Gd1 O2 149.51(12) 4_665 .
O1 Gd1 O2 52.96(12) . .
O8 Gd1 O2 79.47(13) . .
O7 Gd1 O2 78.20(12) 3_556 .
O4 Gd1 N1 145.28(13) 2_546 .
O5 Gd1 N1 86.33(13) 4_665 .
O1 Gd1 N1 89.78(13) . .
O8 Gd1 N1 138.80(13) . .
O7 Gd1 N1 77.86(13) 3_556 .
O2 Gd1 N1 71.62(13) . .
O4 Gd1 N2 81.76(13) 2_546 .
O5 Gd1 N2 74.56(12) 4_665 .
O1 Gd1 N2 77.49(13) . .
O8 Gd1 N2 157.24(13) . .
O7 Gd1 N2 132.65(13) 3_556 .
O2 Gd1 N2 111.63(13) . .
N1 Gd1 N2 63.56(14) . .
O4 Gd1 C13 104.36(14) 2_546 .
O5 Gd1 C13 162.56(14) 4_665 .
O1 Gd1 C13 26.69(14) . .
O8 Gd1 C13 89.92(14) . .
O7 Gd1 C13 104.74(14) 3_556 .
O2 Gd1 C13 26.54(13) . .
N1 Gd1 C13 77.15(14) . .
N2 Gd1 C13 92.86(14) . .
C1 N1 C12 118.1(5) . .
C1 N1 Gd1 120.9(4) . .
C12 N1 Gd1 121.0(3) . .
C10 N2 C11 117.4(5) . .
C10 N2 Gd1 123.9(4) . .
C11 N2 Gd1 118.6(3) . .
C13 O1 Gd1 95.2(3) . .
C13 O2 Gd1 90.4(3) . .
C21 O3 C18 120.7(4) . .
C27 O4 Gd1 161.5(3) . 2_556
C27 O5 Gd1 140.0(3) . 4_566
C28 O7 Gd1 118.9(3) . 3_556
C28 O8 Gd1 119.4(3) . .
N1 C1 C2 123.2(6) . .
N1 C1 H1A 118.4 . .
C2 C1 H1A 118.4 . .
C3 C2 C1 118.9(6) . .
C3 C2 H2A 120.5 . .
C1 C2 H2A 120.5 . .
C2 C3 C4 120.1(6) . .
C2 C3 H3A 120.0 . .
C4 C3 H3A 120.0 . .
C3 C4 C12 118.0(6) . .
C3 C4 C5 123.2(6) . .
C12 C4 C5 118.8(6) . .
C6 C5 C4 121.2(6) . .
C6 C5 H5A 119.4 . .
C4 C5 H5A 119.4 . .
C5 C6 C7 121.5(6) . .
C5 C6 H6A 119.2 . .
C7 C6 H6A 119.2 . .
C8 C7 C11 116.7(6) . .
C8 C7 C6 124.4(6) . .
C11 C7 C6 118.9(6) . .
C9 C8 C7 121.1(6) . .
C9 C8 H8A 119.4 . .
C7 C8 H8A 119.4 . .
C8 C9 C10 118.5(6) . .
C8 C9 H9A 120.7 . .
C10 C9 H9A 120.7 . .
N2 C10 C9 123.9(6) . .
N2 C10 H10A 118.0 . .
C9 C10 H10A 118.0 . .
N2 C11 C7 122.3(5) . .
N2 C11 C12 118.5(5) . .
C7 C11 C12 119.2(5) . .
N1 C12 C4 121.7(5) . .
N1 C12 C11 118.2(5) . .
C4 C12 C11 120.2(5) . .
O2 C13 O1 120.3(5) . .
O2 C13 C14 121.5(5) . .
O1 C13 C14 118.2(5) . .
O2 C13 Gd1 63.0(3) . .
O1 C13 Gd1 58.2(3) . .
C14 C13 Gd1 167.6(4) . .
C15 C14 C20 120.0(5) . .
C15 C14 C13 120.8(5) . .
C20 C14 C13 119.1(5) . .
C16 C15 C14 120.0(5) . .
C16 C15 H15A 120.0 . .
C14 C15 H15A 120.0 . .
C15 C16 C17 121.0(6) . .
C15 C16 H16A 119.5 . .
C17 C16 H16A 119.5 . .
C16 C17 C18 118.8(5) . .
C16 C17 H17A 120.6 . .
C18 C17 H17A 120.6 . .
C20 C18 C17 121.0(5) . .
C20 C18 O3 122.9(5) . .
C17 C18 O3 116.0(5) . .
C18 C20 C14 119.1(5) . .
C18 C20 H20A 120.5 . .
C14 C20 H20A 120.5 . .
O3 C21 C26 116.3(5) . .
O3 C21 C22 123.5(5) . .
C26 C21 C22 120.0(5) . .
C21 C22 C23 119.9(5) . .
C21 C22 H22A 120.0 . .
C23 C22 H22A 120.0 . .
C22 C23 C24 120.3(5) . .
C22 C23 H23A 119.8 . .
C24 C23 H23A 119.8 . .
C23 C24 C25 119.1(5) . .
C23 C24 C27 120.8(5) . .
C25 C24 C27 120.1(5) . .
C26 C25 C24 120.3(5) . .
C26 C25 H25A 119.9 . .
C24 C25 H25A 119.9 . .
C21 C26 C25 120.3(5) . .
C21 C26 H26A 119.9 . .
C25 C26 H26A 119.9 . .
O4 C27 O5 123.0(5) . .
O4 C27 C24 119.2(5) . .
O5 C27 C24 117.8(4) . .
O7 C28 O8 126.5(4) . .
O7 C28 C28 117.0(5) . 3_556
O8 C28 C28 116.5(5) . 3_556

loop_
_geom_bond_atom_site_label_1
_geom_bond_atom_site_label_2
_geom_bond_distance
_geom_bond_site_symmetry_2
Gd1 O4 2.287(3) 2_546
Gd1 O5 2.304(3) 4_665
Gd1 O1 2.388(4) .
Gd1 O8 2.390(3) .
Gd1 O7 2.397(3) 3_556
Gd1 O2 2.495(4) .
Gd1 N1 2.555(4) .
Gd1 N2 2.612(4) .
Gd1 C13 2.800(5) .
N1 C1 1.322(7) .
N1 C12 1.357(6) .
N2 C10 1.322(7) .
N2 C11 1.361(7) .
O1 C13 1.262(6) .
O2 C13 1.251(6) .
O3 C21 1.376(6) .
O3 C18 1.386(6) .
O4 C27 1.252(6) .
O4 Gd1 2.287(3) 2_556
O5 C27 1.273(6) .
O5 Gd1 2.304(3) 4_566
O7 C28 1.253(6) .
O7 Gd1 2.397(3) 3_556
O8 C28 1.253(5) .
C1 C2 1.396(8) .
C1 H1A 0.9300 .
C2 C3 1.348(9) .
C2 H2A 0.9300 .
C3 C4 1.388(9) .
C3 H3A 0.9300 .
C4 C12 1.409(8) .
C4 C5 1.428(9) .
C5 C6 1.342(10) .
C5 H5A 0.9300 .
C6 C7 1.429(10) .
C6 H6A 0.9300 .
C7 C8 1.396(9) .
C7 C11 1.416(8) .
C8 C9 1.340(10) .
C8 H8A 0.9300 .
C9 C10 1.393(8) .
C9 H9A 0.9300 .
C10 H10A 0.9300 .
C11 C12 1.431(7) .
C13 C14 1.507(8) .
C14 C15 1.372(7) .
C14 C20 1.396(7) .
C15 C16 1.369(7) .
C15 H15A 0.9300 .
C16 C17 1.380(8) .
C16 H16A 0.9300 .
C17 C18 1.380(8) .
C17 H17A 0.9300 .
C18 C20 1.376(8) .
C20 H20A 0.9300 .
C21 C26 1.377(8) .
C21 C22 1.383(8) .
C22 C23 1.385(8) .
C22 H22A 0.9300 .
C23 C24 1.388(7) .
C23 H23A 0.9300 .
C24 C25 1.393(7) .
C24 C27 1.490(7) .
C25 C26 1.379(8) .
C25 H25A 0.9300 .
C26 H26A 0.9300 .
C28 C28 1.543(9) 3_556

loop_
_geom_torsion_atom_site_label_1
_geom_torsion_atom_site_label_2
_geom_torsion_atom_site_label_3
_geom_torsion_atom_site_label_4
_geom_torsion
_geom_torsion_site_symmetry_1
_geom_torsion_site_symmetry_4
O4 Gd1 N1 C1 -174.3(4) 2_546 .
O5 Gd1 N1 C1 108.0(4) 4_665 .
O1 Gd1 N1 C1 -101.3(4) . .
O8 Gd1 N1 C1 -2.8(5) . .
O7 Gd1 N1 C1 30.9(4) 3_556 .
O2 Gd1 N1 C1 -50.6(4) . .
N2 Gd1 N1 C1 -177.4(5) . .
C13 Gd1 N1 C1 -77.6(4) . .
O4 Gd1 N1 C12 4.9(5) 2_546 .
O5 Gd1 N1 C12 -72.7(4) 4_665 .
O1 Gd1 N1 C12 78.0(4) . .
O8 Gd1 N1 C12 176.4(3) . .
O7 Gd1 N1 C12 -149.9(4) 3_556 .
O2 Gd1 N1 C12 128.7(4) . .
N2 Gd1 N1 C12 1.9(3) . .
C13 Gd1 N1 C12 101.7(4) . .
O4 Gd1 N2 C10 2.1(4) 2_546 .
O5 Gd1 N2 C10 -86.1(4) 4_665 .
O1 Gd1 N2 C10 84.2(4) . .
O8 Gd1 N2 C10 9.5(6) . .
O7 Gd1 N2 C10 -140.7(4) 3_556 .
O2 Gd1 N2 C10 125.5(4) . .
N1 Gd1 N2 C10 -179.7(5) . .
C13 Gd1 N2 C10 106.2(4) . .
O4 Gd1 N2 C11 177.8(4) 2_546 .
O5 Gd1 N2 C11 89.7(4) 4_665 .
O1 Gd1 N2 C11 -100.0(4) . .
O8 Gd1 N2 C11 -174.7(3) . .
O7 Gd1 N2 C11 35.0(4) 3_556 .
O2 Gd1 N2 C11 -58.8(4) . .
N1 Gd1 N2 C11 -4.0(3) . .
C13 Gd1 N2 C11 -78.1(4) . .
O4 Gd1 O1 C13 -152.7(3) 2_546 .
O5 Gd1 O1 C13 143.0(3) 4_665 .
O8 Gd1 O1 C13 -78.3(3) . .
O7 Gd1 O1 C13 -12.8(4) 3_556 .
O2 Gd1 O1 C13 -6.1(3) . .
N1 Gd1 O1 C13 60.8(3) . .
N2 Gd1 O1 C13 123.7(3) . .
O4 Gd1 O2 C13 47.1(3) 2_546 .
O5 Gd1 O2 C13 -143.9(3) 4_665 .
O1 Gd1 O2 C13 6.1(3) . .
O8 Gd1 O2 C13 111.7(3) . .
O7 Gd1 O2 C13 -179.1(3) 3_556 .
N1 Gd1 O2 C13 -98.1(3) . .
N2 Gd1 O2 C13 -47.6(3) . .
O4 Gd1 O8 C28 -154.5(4) 2_546 .
O5 Gd1 O8 C28 -73.1(4) 4_665 .
O1 Gd1 O8 C28 126.7(3) . .
O7 Gd1 O8 C28 -5.3(3) 3_556 .
O2 Gd1 O8 C28 76.1(3) . .
N1 Gd1 O8 C28 30.5(4) . .
N2 Gd1 O8 C28 -162.1(3) . .
C13 Gd1 O8 C28 100.6(4) . .
C12 N1 C1 C2 -0.4(9) . .
Gd1 N1 C1 C2 178.9(5) . .
N1 C1 C2 C3 0.4(10) . .
C1 C2 C3 C4 1.2(10) . .
C2 C3 C4 C12 -2.7(9) . .
C2 C3 C4 C5 177.0(6) . .
C3 C4 C5 C6 -179.3(7) . .
C12 C4 C5 C6 0.4(10) . .
C4 C5 C6 C7 -3.6(12) . .
C5 C6 C7 C8 -174.6(7) . .
C5 C6 C7 C11 4.1(11) . .
C11 C7 C8 C9 0.6(10) . .
C6 C7 C8 C9 179.3(7) . .
C7 C8 C9 C10 0.4(11) . .
C11 N2 C10 C9 1.0(9) . .
Gd1 N2 C10 C9 176.8(5) . .
C8 C9 C10 N2 -1.3(10) . .
C10 N2 C11 C7 0.1(8) . .
Gd1 N2 C11 C7 -175.9(4) . .
C10 N2 C11 C12 -178.1(5) . .
Gd1 N2 C11 C12 5.8(6) . .
C8 C7 C11 N2 -0.9(8) . .
C6 C7 C11 N2 -179.7(6) . .
C8 C7 C11 C12 177.4(5) . .
C6 C7 C11 C12 -1.4(8) . .
C1 N1 C12 C4 -1.2(8) . .
Gd1 N1 C12 C4 179.5(4) . .
C1 N1 C12 C11 179.5(5) . .
Gd1 N1 C12 C11 0.2(6) . .
C3 C4 C12 N1 2.7(8) . .
C5 C4 C12 N1 -177.0(5) . .
C3 C4 C12 C11 -178.0(5) . .
C5 C4 C12 C11 2.3(8) . .
N2 C11 C12 N1 -4.1(7) . .
C7 C11 C12 N1 177.6(5) . .
N2 C11 C12 C4 176.6(5) . .
C7 C11 C12 C4 -1.7(8) . .
Gd1 O2 C13 O1 -10.8(5) . .
Gd1 O2 C13 C14 166.7(4) . .
Gd1 O1 C13 O2 11.3(5) . .
Gd1 O1 C13 C14 -166.3(4) . .
O4 Gd1 C13 O2 -141.2(3) 2_546 .
O5 Gd1 C13 O2 93.5(5) 4_665 .
O1 Gd1 C13 O2 -169.1(5) . .
O8 Gd1 C13 O2 -66.0(3) . .
O7 Gd1 C13 O2 1.0(3) 3_556 .
N1 Gd1 C13 O2 74.5(3) . .
N2 Gd1 C13 O2 136.6(3) . .
O4 Gd1 C13 O1 27.8(3) 2_546 .
O5 Gd1 C13 O1 -97.4(5) 4_665 .
O8 Gd1 C13 O1 103.0(3) . .
O7 Gd1 C13 O1 170.0(3) 3_556 .
O2 Gd1 C13 O1 169.1(5) . .
N1 Gd1 C13 O1 -116.4(3) . .
N2 Gd1 C13 O1 -54.4(3) . .
O4 Gd1 C13 C14 104.4(18) 2_546 .
O5 Gd1 C13 C14 -21(2) 4_665 .
O1 Gd1 C13 C14 76.5(18) . .
O8 Gd1 C13 C14 179.6(18) . .
O7 Gd1 C13 C14 -113.5(18) 3_556 .
O2 Gd1 C13 C14 -114.4(19) . .
N1 Gd1 C13 C14 -39.9(18) . .
N2 Gd1 C13 C14 22.2(18) . .
O2 C13 C14 C15 162.3(5) . .
O1 C13 C14 C15 -20.1(8) . .
Gd1 C13 C14 C15 -89.8(18) . .
O2 C13 C14 C20 -21.7(8) . .
O1 C13 C14 C20 155.9(5) . .
Gd1 C13 C14 C20 86.2(19) . .
C20 C14 C15 C16 0.5(8) . .
C13 C14 C15 C16 176.4(5) . .
C14 C15 C16 C17 -2.5(9) . .
C15 C16 C17 C18 2.3(9) . .
C16 C17 C18 C20 -0.2(9) . .
C16 C17 C18 O3 176.2(5) . .
C21 O3 C18 C20 -37.6(8) . .
C21 O3 C18 C17 146.0(6) . .
C17 C18 C20 C14 -1.7(8) . .
O3 C18 C20 C14 -177.9(5) . .
C15 C14 C20 C18 1.6(8) . .
C13 C14 C20 C18 -174.4(5) . .
C18 O3 C21 C26 147.3(5) . .
C18 O3 C21 C22 -37.7(9) . .
O3 C21 C22 C23 -177.0(5) . .
C26 C21 C22 C23 -2.1(9) . .
C21 C22 C23 C24 1.3(9) . .
C22 C23 C24 C25 -0.2(8) . .
C22 C23 C24 C27 -179.9(5) . .
C23 C24 C25 C26 0.0(8) . .
C27 C24 C25 C26 179.7(5) . .
O3 C21 C26 C25 177.1(5) . .
C22 C21 C26 C25 1.9(9) . .
C24 C25 C26 C21 -0.8(9) . .
Gd1 O4 C27 O5 52.7(13) 2_556 .
Gd1 O4 C27 C24 -129.5(9) 2_556 .
Gd1 O5 C27 O4 -86.0(6) 4_566 .
Gd1 O5 C27 C24 96.2(5) 4_566 .
C23 C24 C27 O4 13.8(7) . .
C25 C24 C27 O4 -166.0(5) . .
C23 C24 C27 O5 -168.4(5) . .
C25 C24 C27 O5 11.9(7) . .
Gd1 O7 C28 O8 -175.2(4) 3_556 .
Gd1 O7 C28 C28 5.8(7) 3_556 3_556
Gd1 O8 C28 O7 -174.5(4) . .
Gd1 O8 C28 C28 4.5(7) . 3_556
